data_4077400
loop_
_publ_author_name
'Zi, Guofu'
'Li, Hung-Wing'
'Xie, Zuowei'

_publ_section_title
;
 A Novel Carbons-Adjacentarachno-C2B10Carborane Tetraanion Bearing both
 Hexagonal and Pentagonal Bonding Faces
;
_journal_issue 18
_journal_name_full Organometallics
_journal_page_first 3836
_journal_paper_doi 10.1021/om0105324
_journal_volume 20
_journal_year 2001
_chemical_formula_sum 'C30 H60 B10 Li4 O6'
_chemical_formula_weight 652.64
_chemical_name_systematic
; 
 ? 
;
_space_group_IT_number 2
_symmetry_cell_setting triclinic
_symmetry_space_group_name_Hall '-P 1'
_symmetry_space_group_name_H-M 'P -1'
_atom_sites_solution_hydrogens geom
_atom_sites_solution_primary direct
_atom_sites_solution_secondary difmap
_audit_creation_method SHELXL-97
_cell_angle_alpha 69.766(5)
_cell_angle_beta 79.778(6)
_cell_angle_gamma 86.327(7)
_cell_formula_units_Z 2
_cell_length_a 11.429(3)
_cell_length_b 12.784(3)
_cell_length_c 14.486(4)
_cell_measurement_temperature 293(2)
_cell_volume 1954.4(9)
_computing_cell_refinement 'Bruker Smart CCD'
_computing_data_collection 'Bruker Smart CCD'
_computing_data_reduction 'Bruker Smart CCD'
_computing_molecular_graphics 'Siemens SHELXTL'
_computing_publication_material 'Siemens SHELXTL'
_computing_structure_refinement 'SHELXL-97 (Sheldrick, 1997)'
_computing_structure_solution 'SHELXS-97 (Sheldrick, 1990)'
_diffrn_ambient_temperature 293(2)
_diffrn_measured_fraction_theta_full 0.997
_diffrn_measured_fraction_theta_max 0.997
_diffrn_measurement_device_type 'Bruker Smart CCD'
_diffrn_measurement_method omega
_diffrn_radiation_monochromator graphite
_diffrn_radiation_source 'fine-focus sealed tube'
_diffrn_radiation_type MoK\a
_diffrn_radiation_wavelength 0.71073
_diffrn_reflns_av_R_equivalents 0.0385
_diffrn_reflns_av_sigmaI/netI 0.0917
_diffrn_reflns_limit_h_max 13
_diffrn_reflns_limit_h_min -10
_diffrn_reflns_limit_k_max 14
_diffrn_reflns_limit_k_min -14
_diffrn_reflns_limit_l_max 16
_diffrn_reflns_limit_l_min -16
_diffrn_reflns_number 9748
_diffrn_reflns_theta_full 25.00
_diffrn_reflns_theta_max 25.00
_diffrn_reflns_theta_min 1.52
_exptl_absorpt_coefficient_mu 0.067
_exptl_absorpt_correction_T_max 1.0000
_exptl_absorpt_correction_T_min 0.8367
_exptl_absorpt_correction_type sadabs
_exptl_crystal_colour orange
_exptl_crystal_density_diffrn 1.109
_exptl_crystal_density_method 'not measured'
_exptl_crystal_description block
_exptl_crystal_F_000 700
_exptl_crystal_size_max 0.44
_exptl_crystal_size_mid 0.42
_exptl_crystal_size_min 0.38
_refine_diff_density_max 0.330
_refine_diff_density_min -0.228
_refine_diff_density_rms 0.048
_refine_ls_extinction_coef 0.0000(16)
_refine_ls_extinction_expression Fc^*^=kFc[1+0.001xFc^2^\l^3^/sin(2\q)]^-1/4^
_refine_ls_extinction_method SHELXL
_refine_ls_goodness_of_fit_ref 0.959
_refine_ls_hydrogen_treatment mixed
_refine_ls_matrix_type full
_refine_ls_number_parameters 491
_refine_ls_number_reflns 6105
_refine_ls_number_restraints 0
_refine_ls_restrained_S_all 0.959
_refine_ls_R_factor_all 0.1515
_refine_ls_R_factor_gt 0.0765
_refine_ls_shift/su_max 0.592
_refine_ls_shift/su_mean 0.004
_refine_ls_structure_factor_coef Fsqd
_refine_ls_weighting_details 'calc w=1/[\s^2^(Fo^2^)+(0.1392P)^2^+0.0000P] where P=(Fo^2^+2Fc^2^)/3'
_refine_ls_weighting_scheme calc
_refine_ls_wR_factor_gt 0.2023
_refine_ls_wR_factor_ref 0.2518
_reflns_number_gt 2882
_reflns_number_total 6105
_reflns_threshold_expression >2sigma(I)
_cod_data_source_file om0105324.cif
_cod_data_source_block compound_3
_cod_original_cell_volume 1954.4(8)
_cod_original_sg_symbol_H-M P(-1)
_cod_database_code 4077400

loop_
_symmetry_equiv_pos_as_xyz
'x, y, z'
'-x, -y, -z'

loop_
_atom_site_label
_atom_site_type_symbol
_atom_site_fract_x
_atom_site_fract_y
_atom_site_fract_z
_atom_site_U_iso_or_equiv
_atom_site_adp_type
_atom_site_occupancy
_atom_site_symmetry_multiplicity
_atom_site_calc_flag
_atom_site_refinement_flags
_atom_site_disorder_assembly
_atom_site_disorder_group
O1 O 0.17369(14) 0.40225(15) 0.40191(13) 0.0563(5) Uani 1 1 d . . .
O2 O 0.15192(15) 0.61830(16) 0.38084(13) 0.0585(5) Uani 1 1 d . . .
O3 O 0.20477(18) 0.34979(19) 1.01176(14) 0.0780(7) Uani 1 1 d . . .
O4 O 0.3470(2) 0.78028(18) 0.87761(16) 0.0947(8) Uani 1 1 d . . .
O5 O 0.4878(2) 0.91173(19) 0.67527(19) 0.1044(8) Uani 1 1 d . . .
O6 O 0.2182(2) 0.89622(19) 0.69604(19) 0.1001(8) Uani 1 1 d . . .
B3 B 0.2731(2) 0.4799(2) 0.6087(2) 0.0394(7) Uani 1 1 d . A .
H3 H 0.2100(16) 0.4554(15) 0.5717(13) 0.025(5) Uiso 1 1 d . . .
B4 B 0.3705(2) 0.5922(2) 0.5454(2) 0.0383(7) Uani 1 1 d . . .
H4 H 0.3715(16) 0.6453(16) 0.4616(14) 0.032(6) Uiso 1 1 d . . .
B5 B 0.5057(2) 0.5899(2) 0.5889(2) 0.0409(8) Uani 1 1 d . . .
H5 H 0.5849(18) 0.6403(18) 0.5368(15) 0.050(7) Uiso 1 1 d . . .
B6 B 0.5304(2) 0.4752(2) 0.6926(2) 0.0392(7) Uani 1 1 d . . .
H6 H 0.6228(17) 0.4458(16) 0.7051(14) 0.033(6) Uiso 1 1 d . . .
B7 B 0.2179(2) 0.4819(2) 0.7310(2) 0.0426(8) Uani 1 1 d . . .
H7 H 0.1295(18) 0.4684(18) 0.7679(15) 0.044(6) Uiso 1 1 d . . .
B8 B 0.2476(2) 0.6063(2) 0.6362(2) 0.0425(8) Uani 1 1 d . A .
H8 H 0.1647(18) 0.6661(18) 0.6160(15) 0.044(6) Uiso 1 1 d . . .
B9 B 0.3829(3) 0.6706(2) 0.6225(2) 0.0432(8) Uani 1 1 d . . .
H9 H 0.387(2) 0.766(2) 0.5925(18) 0.077(9) Uiso 1 1 d . . .
B10 B 0.4742(2) 0.6017(2) 0.7108(2) 0.0428(8) Uani 1 1 d . A .
H10 H 0.5240(19) 0.6558(19) 0.7361(16) 0.053(7) Uiso 1 1 d . . .
B11 B 0.4274(2) 0.4762(2) 0.8004(2) 0.0426(8) Uani 1 1 d . . .
H11 H 0.4402(18) 0.4572(18) 0.8741(15) 0.044(6) Uiso 1 1 d . . .
B12 B 0.3099(2) 0.5833(2) 0.7509(2) 0.0441(8) Uani 1 1 d . A .
H12 H 0.2624(17) 0.6313(17) 0.7983(14) 0.038(6) Uiso 1 1 d . . .
Li1 Li 0.4615(3) 0.4152(3) 0.5829(3) 0.0416(11) Uani 1 1 d . . .
Li3 Li 0.2873(4) 0.5037(4) 0.4308(3) 0.0517(13) Uani 1 1 d . . .
Li2 Li 0.2688(4) 0.3831(4) 0.8741(3) 0.0594(14) Uani 1 1 d . A .
Li4 Li 0.3618(5) 0.7908(4) 0.7320(4) 0.0686(15) Uani 1 1 d . A .
C1 C 0.4247(2) 0.38215(19) 0.75040(17) 0.0380(7) Uani 1 1 d . A .
C2 C 0.3052(2) 0.38571(19) 0.71087(16) 0.0366(6) Uani 1 1 d . A .
C4 C 0.2554(2) 0.2697(2) 0.73281(18) 0.0488(7) Uani 1 1 d . . .
H4A H 0.1736 0.2768 0.7215 0.059 Uiso 1 1 calc R A .
H4B H 0.3008 0.2360 0.6871 0.059 Uiso 1 1 calc R . .
C11 C 0.2598(2) 0.1950(2) 0.83792(19) 0.0515(8) Uani 1 1 d . A .
C12 C 0.1630(3) 0.1349(3) 0.9028(2) 0.0718(10) Uani 1 1 d . . .
H12A H 0.0905 0.1396 0.8809 0.086 Uiso 1 1 calc R A .
C13 C 0.1730(4) 0.0677(3) 1.0003(2) 0.0912(13) Uani 1 1 d . A .
H13A H 0.1077 0.0283 1.0434 0.109 Uiso 1 1 calc R . .
C14 C 0.2804(4) 0.0606(3) 1.0316(3) 0.0935(13) Uani 1 1 d . . .
H14A H 0.2888 0.0137 1.0955 0.112 Uiso 1 1 calc R A .
C15 C 0.3757(3) 0.1220(3) 0.9696(2) 0.0735(10) Uani 1 1 d . A .
H15A H 0.4471 0.1181 0.9931 0.088 Uiso 1 1 calc R . .
C16 C 0.3679(2) 0.1895(2) 0.87265(19) 0.0519(8) Uani 1 1 d . . .
C3 C 0.4667(2) 0.2628(2) 0.80180(19) 0.0506(8) Uani 1 1 d . A .
H3A H 0.4998 0.2303 0.7513 0.061 Uiso 1 1 calc R . .
H3B H 0.5293 0.2653 0.8382 0.061 Uiso 1 1 calc R . .
C21 C 0.1556(3) 0.2901(3) 0.4626(3) 0.0875(12) Uani 1 1 d . . .
H21A H 0.1013 0.2568 0.4375 0.131 Uiso 1 1 calc R . .
H21B H 0.1231 0.2860 0.5296 0.131 Uiso 1 1 calc R . .
H21C H 0.2301 0.2509 0.4622 0.131 Uiso 1 1 calc R . .
C22 C 0.0657(2) 0.4577(3) 0.3817(2) 0.0620(9) Uani 1 1 d . . .
H22A H 0.0124 0.4509 0.4435 0.074 Uiso 1 1 calc R . .
H22B H 0.0274 0.4251 0.3434 0.074 Uiso 1 1 calc R . .
C23 C 0.0929(2) 0.5764(3) 0.3241(2) 0.0668(9) Uani 1 1 d . . .
H23A H 0.1429 0.5834 0.2608 0.080 Uiso 1 1 calc R . .
H23B H 0.0200 0.6178 0.3110 0.080 Uiso 1 1 calc R . .
C24 C 0.1743(3) 0.7326(3) 0.3393(3) 0.0927(13) Uani 1 1 d . . .
H24A H 0.1028 0.7715 0.3205 0.139 Uiso 1 1 calc R . .
H24B H 0.2350 0.7472 0.2814 0.139 Uiso 1 1 calc R . .
H24C H 0.2004 0.7579 0.3874 0.139 Uiso 1 1 calc R . .
C31 C 0.0868(4) 0.3552(4) 1.0492(3) 0.1266(16) Uani 1 1 d . . .
H31A H 0.0491 0.2836 1.0661 0.152 Uiso 1 1 calc R . .
H31B H 0.0466 0.4107 1.0003 0.152 Uiso 1 1 calc R . .
C32 C 0.0806(4) 0.3863(4) 1.1398(3) 0.145(2) Uani 1 1 d . . .
H32A H 0.0788 0.4667 1.1230 0.174 Uiso 1 1 calc R . .
H32B H 0.0106 0.3547 1.1883 0.174 Uiso 1 1 calc R . .
C33 C 0.1876(4) 0.3396(4) 1.1777(3) 0.1378(19) Uani 1 1 d . . .
H33A H 0.1733 0.2655 1.2267 0.165 Uiso 1 1 calc R . .
H33B H 0.2184 0.3865 1.2081 0.165 Uiso 1 1 calc R . .
C34 C 0.2709(3) 0.3355(3) 1.0882(2) 0.1019(13) Uani 1 1 d . . .
H34A H 0.3296 0.3942 1.0677 0.122 Uiso 1 1 calc R . .
H34B H 0.3120 0.2644 1.1030 0.122 Uiso 1 1 calc R . .
C41 C 0.2910(7) 0.8458(7) 0.9291(5) 0.094(2) Uiso 0.50 1 d P A 1
H41A H 0.2323 0.8936 0.8937 0.113 Uiso 0.50 1 calc PR A 1
H41B H 0.3475 0.8917 0.9404 0.113 Uiso 0.50 1 calc PR A 1
C41' C 0.2187(7) 0.8013(7) 0.9277(5) 0.098(2) Uiso 0.50 1 d P A 2
H41C H 0.1991 0.8801 0.9068 0.118 Uiso 0.50 1 calc PR A 2
H41D H 0.1594 0.7612 0.9130 0.118 Uiso 0.50 1 calc PR A 2
C42 C 0.2293(5) 0.7579(5) 1.0319(3) 0.169(2) Uani 1 1 d . . .
H42A H 0.2390 0.7793 1.0881 0.203 Uiso 1 1 calc R A 1
H42B H 0.1451 0.7509 1.0323 0.203 Uiso 1 1 calc R A 1
C43 C 0.2931(4) 0.6536(4) 1.0345(3) 0.135(2) Uani 1 1 d . A .
H43A H 0.3230 0.6198 1.0969 0.162 Uiso 1 1 calc R . .
H43B H 0.2416 0.6008 1.0268 0.162 Uiso 1 1 calc R . .
C44 C 0.3891(3) 0.6871(3) 0.9518(3) 0.1000(12) Uani 1 1 d . A .
H44A H 0.4579 0.7077 0.9723 0.120 Uiso 1 1 calc R . .
H44B H 0.4113 0.6266 0.9261 0.120 Uiso 1 1 calc R . .
C51 C 0.5900(4) 0.9040(4) 0.6085(4) 0.1312(17) Uani 1 1 d . A .
H51A H 0.5723 0.9264 0.5412 0.157 Uiso 1 1 calc R . .
H51B H 0.6193 0.8279 0.6267 0.157 Uiso 1 1 calc R . .
C52 C 0.6766(5) 0.9760(5) 0.6134(5) 0.202(3) Uani 1 1 d . . .
H52A H 0.7041 1.0292 0.5477 0.243 Uiso 1 1 calc R A .
H52B H 0.7443 0.9334 0.6389 0.243 Uiso 1 1 calc R . .
C53 C 0.6200(5) 1.0323(5) 0.6789(4) 0.197(2) Uani 1 1 d . A .
H53A H 0.6634 1.0191 0.7337 0.237 Uiso 1 1 calc R . .
H53B H 0.6181 1.1119 0.6433 0.237 Uiso 1 1 calc R . .
C54 C 0.5092(5) 0.9928(4) 0.7138(4) 0.235(2) Uani 1 1 d . A .
H54A H 0.4528 1.0535 0.6956 0.282 Uiso 1 1 calc R . .
H54B H 0.4980 0.9612 0.7860 0.282 Uiso 1 1 calc R . .
C61 C 0.2036(5) 1.0086(4) 0.6825(4) 0.152(2) Uani 1 1 d . A .
H61A H 0.2412 1.0539 0.6164 0.182 Uiso 1 1 calc R . .
H61B H 0.2371 1.0275 0.7317 0.182 Uiso 1 1 calc R . .
C62 C 0.0733(5) 1.0250(6) 0.6955(6) 0.229(3) Uani 1 1 d . . .
H62A H 0.0391 1.0045 0.7656 0.275 Uiso 1 1 calc R A .
H62B H 0.0530 1.1020 0.6615 0.275 Uiso 1 1 calc R . .
C63 C 0.0333(5) 0.9552(6) 0.6532(6) 0.265(3) Uani 1 1 d . A .
H63A H 0.0311 0.9933 0.5828 0.318 Uiso 1 1 calc R . .
H63B H -0.0452 0.9265 0.6869 0.318 Uiso 1 1 calc R . .
C64 C 0.1197(5) 0.8688(5) 0.6677(6) 0.254(3) Uani 1 1 d . A .
H64A H 0.0846 0.8017 0.7185 0.304 Uiso 1 1 calc R . .
H64B H 0.1433 0.8529 0.6062 0.304 Uiso 1 1 calc R . .

loop_
_atom_site_aniso_label
_atom_site_aniso_U_11
_atom_site_aniso_U_22
_atom_site_aniso_U_33
_atom_site_aniso_U_23
_atom_site_aniso_U_13
_atom_site_aniso_U_12
O1 0.0465(10) 0.0658(12) 0.0624(10) -0.0267(9) -0.0133(8) -0.0010(9)
O2 0.0493(10) 0.0663(12) 0.0671(10) -0.0300(9) -0.0167(8) 0.0088(9)
O3 0.0764(13) 0.1032(16) 0.0522(11) -0.0308(11) -0.0014(10) 0.0148(12)
O4 0.139(2) 0.0763(14) 0.0784(13) -0.0476(11) 0.0005(13) 0.0007(14)
O5 0.0838(15) 0.0965(14) 0.1569(18) -0.0874(12) 0.0170(13) -0.0216(12)
O6 0.0875(15) 0.0701(14) 0.1591(19) -0.0629(13) -0.0192(14) 0.0161(12)
B3 0.0366(15) 0.0442(16) 0.0463(14) -0.0279(12) -0.0073(12) 0.0087(12)
B4 0.0417(15) 0.0401(16) 0.0385(14) -0.0209(12) -0.0085(12) 0.0097(12)
B5 0.0370(15) 0.0473(16) 0.0443(15) -0.0253(13) -0.0026(12) 0.0019(13)
B6 0.0361(14) 0.0441(16) 0.0461(14) -0.0257(12) -0.0110(12) 0.0096(12)
B7 0.0315(15) 0.0534(17) 0.0517(15) -0.0313(13) -0.0045(12) 0.0074(13)
B8 0.0397(15) 0.0435(16) 0.0527(16) -0.0275(13) -0.0110(12) 0.0121(13)
B9 0.0474(17) 0.0400(16) 0.0477(15) -0.0228(13) -0.0075(13) 0.0041(13)
B10 0.0438(16) 0.0494(16) 0.0464(14) -0.0308(12) -0.0083(12) 0.0037(13)
B11 0.0399(15) 0.0540(17) 0.0419(14) -0.0270(13) -0.0098(12) 0.0115(13)
B12 0.0426(16) 0.0485(17) 0.0496(15) -0.0300(13) -0.0065(13) 0.0120(13)
Li1 0.039(2) 0.044(2) 0.045(2) -0.0203(18) -0.0090(17) 0.0057(18)
Li3 0.040(2) 0.066(3) 0.054(2) -0.025(2) -0.0114(19) 0.005(2)
Li2 0.060(3) 0.072(3) 0.051(2) -0.027(2) -0.007(2) 0.003(2)
Li4 0.081(3) 0.066(3) 0.072(3) -0.045(2) -0.004(2) -0.008(3)
C1 0.0387(13) 0.0360(13) 0.0429(12) -0.0173(10) -0.0113(10) 0.0086(10)
C2 0.0367(13) 0.0386(13) 0.0385(12) -0.0196(10) -0.0038(10) 0.0017(10)
C4 0.0458(15) 0.0501(15) 0.0576(14) -0.0287(12) -0.0065(12) 0.0018(12)
C11 0.0670(17) 0.0370(15) 0.0503(14) -0.0194(12) 0.0000(13) -0.0014(13)
C12 0.081(2) 0.0599(19) 0.0717(19) -0.0248(15) 0.0041(16) -0.0143(16)
C13 0.131(3) 0.067(2) 0.066(2) -0.0199(17) 0.014(2) -0.033(2)
C14 0.154(3) 0.056(2) 0.062(2) -0.0068(17) -0.016(2) -0.021(2)
C15 0.105(2) 0.0472(19) 0.0680(18) -0.0147(15) -0.0259(17) 0.0026(17)
C16 0.0661(17) 0.0386(15) 0.0522(15) -0.0178(12) -0.0122(13) 0.0105(13)
C3 0.0528(15) 0.0491(16) 0.0542(14) -0.0227(12) -0.0146(12) 0.0135(12)
C21 0.100(2) 0.066(2) 0.099(2) -0.0256(19) -0.024(2) -0.0101(19)
C22 0.0389(15) 0.096(2) 0.0664(15) -0.0452(14) -0.0118(12) 0.0024(14)
C23 0.0485(16) 0.088(2) 0.0716(17) -0.0314(16) -0.0264(14) 0.0141(15)
C24 0.084(2) 0.054(2) 0.132(3) -0.020(2) -0.027(2) 0.0150(18)
C31 0.089(3) 0.191(4) 0.120(3) -0.093(3) 0.009(2) 0.017(3)
C32 0.136(4) 0.193(4) 0.109(3) -0.077(3) 0.010(3) 0.041(3)
C33 0.190(4) 0.144(4) 0.073(2) -0.044(2) -0.008(3) 0.045(4)
C34 0.116(3) 0.127(3) 0.074(2) -0.050(2) -0.0279(19) 0.043(2)
C42 0.181(4) 0.203(5) 0.084(3) -0.025(3) 0.003(3) 0.087(4)
C43 0.145(4) 0.131(4) 0.108(3) -0.023(3) -0.006(3) 0.007(3)
C44 0.111(3) 0.114(3) 0.099(2) -0.061(2) -0.043(2) 0.036(2)
C51 0.095(3) 0.135(3) 0.167(4) -0.078(3) 0.035(3) -0.031(3)
C52 0.116(4) 0.217(5) 0.310(7) -0.155(5) 0.027(4) -0.054(4)
C53 0.169(5) 0.217(4) 0.270(5) -0.175(4) 0.011(4) -0.070(4)
C54 0.185(4) 0.245(3) 0.356(5) -0.259(3) 0.115(4) -0.126(3)
C61 0.176(4) 0.068(3) 0.210(5) -0.046(3) -0.042(4) 0.028(3)
C62 0.159(4) 0.250(6) 0.301(7) -0.133(5) -0.061(5) 0.127(4)
C63 0.194(5) 0.295(7) 0.436(8) -0.240(6) -0.193(5) 0.119(5)
C64 0.118(4) 0.157(4) 0.574(10) -0.218(5) -0.115(5) 0.057(3)

loop_
_atom_type_symbol
_atom_type_description
_atom_type_scat_dispersion_real
_atom_type_scat_dispersion_imag
_atom_type_scat_source
C C 0.0033 0.0016 'International Tables Vol C Tables 4.2.6.8 and 6.1.1.4'
H H 0.0000 0.0000 'International Tables Vol C Tables 4.2.6.8 and 6.1.1.4'
Li Li -0.0003 0.0001 'International Tables Vol C Tables 4.2.6.8 and 6.1.1.4'
B B 0.0013 0.0007 'International Tables Vol C Tables 4.2.6.8 and 6.1.1.4'
O O 0.0106 0.0060 'International Tables Vol C Tables 4.2.6.8 and 6.1.1.4'

loop_
_geom_angle_atom_site_label_1
_geom_angle_atom_site_label_2
_geom_angle_atom_site_label_3
_geom_angle
_geom_angle_site_symmetry_1
_geom_angle_site_symmetry_3
C21 O1 C22 111.8(2) . .
C21 O1 Li3 121.4(2) . .
C22 O1 Li3 110.7(2) . .
C24 O2 C23 114.2(2) . .
C24 O2 Li3 121.2(2) . .
C23 O2 Li3 107.2(2) . .
C31 O3 C34 108.6(3) . .
C31 O3 Li2 124.9(3) . .
C34 O3 Li2 125.6(2) . .
C41 O4 C44 104.4(4) . .
C41 O4 C41' 40.8(4) . .
C44 O4 C41' 104.0(3) . .
C41 O4 Li4 132.4(4) . .
C44 O4 Li4 123.0(3) . .
C41' O4 Li4 114.9(4) . .
C54 O5 C51 107.1(3) . .
C54 O5 Li4 127.8(3) . .
C51 O5 Li4 122.4(3) . .
C64 O6 C61 104.2(4) . .
C64 O6 Li4 124.9(3) . .
C61 O6 Li4 130.5(3) . .
C2 B3 B4 118.8(2) . .
C2 B3 B7 55.91(15) . .
B4 B3 B7 109.2(2) . .
C2 B3 B8 105.7(2) . .
B4 B3 B8 60.79(16) . .
B7 B3 B8 57.30(16) . .
C2 B3 Li1 69.19(15) . .
B4 B3 Li1 70.30(16) . .
B7 B3 Li1 116.41(19) . .
B8 B3 Li1 119.9(2) . .
C2 B3 Li3 138.5(2) . .
B4 B3 Li3 75.13(17) . .
B7 B3 Li3 161.8(2) . .
B8 B3 Li3 114.42(19) . .
Li1 B3 Li3 81.80(16) . .
B3 B4 B5 117.6(2) . .
B3 B4 B9 110.61(19) . .
B5 B4 B9 60.76(17) . .
B3 B4 B8 60.58(16) . .
B5 B4 B8 110.3(2) . .
B9 B4 B8 58.75(16) . .
B3 B4 Li1 65.24(16) . .
B5 B4 Li1 67.97(17) . .
B9 B4 Li1 117.67(19) . .
B8 B4 Li1 115.65(18) . .
B3 B4 Li1 122.5(2) . 2_666
B5 B4 Li1 69.80(16) . 2_666
B9 B4 Li1 119.38(19) . 2_666
B8 B4 Li1 176.6(2) . 2_666
Li1 B4 Li1 67.59(16) . 2_666
B3 B4 Li3 64.82(16) . .
B5 B4 Li3 136.73(19) . .
B9 B4 Li3 162.5(2) . .
B8 B4 Li3 107.12(18) . .
Li1 B4 Li3 76.77(16) . .
Li1 B4 Li3 74.14(15) 2_666 .
B6 B5 B4 116.8(2) . .
B6 B5 B9 110.40(19) . .
B4 B5 B9 59.70(16) . .
B6 B5 B10 60.61(16) . .
B4 B5 B10 108.93(19) . .
B9 B5 B10 58.66(16) . .
B6 B5 Li1 64.82(16) . .
B4 B5 Li1 68.03(17) . .
B9 B5 Li1 116.89(19) . .
B10 B5 Li1 114.98(18) . .
B6 B5 Li1 123.2(2) . 2_666
B4 B5 Li1 68.16(16) . 2_666
B9 B5 Li1 117.23(19) . 2_666
B10 B5 Li1 175.8(2) . 2_666
Li1 B5 Li1 67.16(17) . 2_666
B6 B5 Li3 65.42(15) . 2_666
B4 B5 Li3 136.4(2) . 2_666
B9 B5 Li3 163.9(2) . 2_666
B10 B5 Li3 108.40(18) . 2_666
Li1 B5 Li3 76.30(16) . 2_666
Li1 B5 Li3 75.48(15) 2_666 2_666
C1 B6 B5 119.8(2) . .
C1 B6 B11 55.72(16) . .
B5 B6 B11 110.33(19) . .
C1 B6 B10 105.64(19) . .
B5 B6 B10 61.00(16) . .
B11 B6 B10 57.63(15) . .
C1 B6 Li1 69.40(17) . .
B5 B6 Li1 70.69(17) . .
B11 B6 Li1 116.77(19) . .
B10 B6 Li1 120.02(19) . .
C1 B6 Li3 138.1(2) . 2_666
B5 B6 Li3 74.21(16) . 2_666
B11 B6 Li3 162.2(2) . 2_666
B10 B6 Li3 114.85(19) . 2_666
Li1 B6 Li3 81.02(17) . 2_666
C2 B7 B8 110.9(2) . .
C2 B7 B3 57.54(15) . .
B8 B7 B3 61.61(16) . .
C2 B7 B12 107.35(19) . .
B8 B7 B12 62.38(17) . .
B3 B7 B12 106.31(19) . .
C2 B7 Li2 73.65(19) . .
B8 B7 Li2 141.1(2) . .
B3 B7 Li2 130.5(2) . .
B12 B7 Li2 79.16(19) . .
B7 B8 B9 117.8(2) . .
B7 B8 B3 61.09(16) . .
B9 B8 B3 110.0(2) . .
B7 B8 B4 110.6(2) . .
B9 B8 B4 59.93(16) . .
B3 B8 B4 58.63(15) . .
B7 B8 B12 62.44(17) . .
B9 B8 B12 63.06(16) . .
B3 B8 B12 105.99(19) . .
B4 B8 B12 105.63(19) . .
B8 B9 B10 116.0(2) . .
B8 B9 B4 61.32(17) . .
B10 B9 B4 110.7(2) . .
B8 B9 B5 111.4(2) . .
B10 B9 B5 60.95(16) . .
B4 B9 B5 59.55(16) . .
B8 B9 B12 61.07(16) . .
B10 B9 B12 61.80(16) . .
B4 B9 B12 105.2(2) . .
B5 B9 B12 105.73(19) . .
B8 B9 Li4 109.9(2) . .
B10 B9 Li4 77.33(19) . .
B4 B9 Li4 169.8(2) . .
B5 B9 Li4 130.6(2) . .
B12 B9 Li4 72.54(17) . .
B11 B10 B9 118.7(2) . .
B11 B10 B6 61.06(16) . .
B9 B10 B6 110.0(2) . .
B11 B10 B5 111.0(2) . .
B9 B10 B5 60.39(16) . .
B6 B10 B5 58.39(16) . .
B11 B10 B12 63.83(16) . .
B9 B10 B12 62.41(16) . .
B6 B10 B12 106.4(2) . .
B5 B10 B12 105.8(2) . .
B11 B10 Li4 117.08(19) . .
B9 B10 Li4 64.17(17) . .
B6 B10 Li4 172.8(2) . .
B5 B10 Li4 118.69(19) . .
B12 B10 Li4 67.42(17) . .
C1 B11 B10 110.6(2) . .
C1 B11 B6 57.82(16) . .
B10 B11 B6 61.31(16) . .
C1 B11 B12 106.2(2) . .
B10 B11 B12 61.85(16) . .
B6 B11 B12 105.16(18) . .
C1 B11 Li2 74.1(2) . .
B10 B11 Li2 140.7(2) . .
B6 B11 Li2 131.3(2) . .
B12 B11 Li2 79.21(19) . .
B8 B12 B7 55.18(15) . .
B8 B12 B10 106.03(18) . .
B7 B12 B10 126.1(2) . .
B8 B12 B9 55.87(15) . .
B7 B12 B9 105.1(2) . .
B10 B12 B9 55.80(15) . .
B8 B12 B11 126.5(2) . .
B7 B12 B11 94.11(19) . .
B10 B12 B11 54.32(14) . .
B9 B12 B11 104.51(18) . .
B8 B12 Li2 111.1(2) . .
B7 B12 Li2 56.15(16) . .
B10 B12 Li2 108.52(18) . .
B9 B12 Li2 145.3(2) . .
B11 B12 Li2 54.36(15) . .
B8 B12 Li4 101.59(18) . .
B7 B12 Li4 151.7(2) . .
B10 B12 Li4 72.24(17) . .
B9 B12 Li4 65.19(16) . .
B11 B12 Li4 113.9(2) . .
Li2 B12 Li4 145.1(2) . .
B6 Li1 B3 95.93(19) . .
B6 Li1 C1 42.58(12) . .
B3 Li1 C1 76.75(15) . .
B6 Li1 C2 76.72(16) . .
B3 Li1 C2 42.13(11) . .
C1 Li1 C2 40.12(11) . .
B6 Li1 B5 44.49(13) . .
B3 Li1 B5 81.10(17) . .
C1 Li1 B5 78.67(16) . .
C2 Li1 B5 93.10(17) . .
B6 Li1 B4 80.83(17) . .
B3 Li1 B4 44.46(12) . .
C1 Li1 B4 93.18(17) . .
C2 Li1 B4 77.99(15) . .
B5 Li1 B4 44.00(13) . .
B6 Li1 B4 107.77(18) . 2_666
B3 Li1 B4 144.1(2) . 2_666
C1 Li1 B4 138.4(2) . 2_666
C2 Li1 B4 169.0(2) . 2_666
B5 Li1 B4 97.04(16) . 2_666
B4 Li1 B4 112.41(16) . 2_666
B6 Li1 B5 146.0(2) . 2_666
B3 Li1 B5 105.59(18) . 2_666
C1 Li1 B5 168.4(2) . 2_666
C2 Li1 B5 136.2(2) . 2_666
B5 Li1 B5 112.84(17) . 2_666
B4 Li1 B5 96.28(16) . 2_666
B4 Li1 B5 42.04(11) 2_666 2_666
B6 Li1 Li1 98.0(2) . 2_666
B3 Li1 Li1 96.4(2) . 2_666
C1 Li1 Li1 137.2(3) . 2_666
C2 Li1 Li1 135.7(3) . 2_666
B5 Li1 Li1 58.53(17) . 2_666
B4 Li1 Li1 57.81(16) . 2_666
B4 Li1 Li1 54.59(15) 2_666 2_666
B5 Li1 Li1 54.31(16) 2_666 2_666
B6 Li1 Li3 52.29(14) . 2_666
B3 Li1 Li3 136.4(2) . 2_666
C1 Li1 Li3 90.69(16) . 2_666
C2 Li1 Li3 128.8(2) . 2_666
B5 Li1 Li3 55.42(14) . 2_666
B4 Li1 Li3 96.18(17) . 2_666
B4 Li1 Li3 55.72(13) 2_666 2_666
B5 Li1 Li3 94.92(15) 2_666 2_666
Li1 Li1 Li3 65.12(17) 2_666 2_666
B6 Li1 Li3 136.3(2) . .
B3 Li1 Li3 51.79(13) . .
C1 Li1 Li3 128.26(18) . .
C2 Li1 Li3 89.82(15) . .
B5 Li1 Li3 96.37(17) . .
B4 Li1 Li3 55.63(14) . .
B4 Li1 Li3 93.30(16) 2_666 .
B5 Li1 Li3 54.08(13) 2_666 .
Li1 Li1 Li3 63.57(17) 2_666 .
Li3 Li1 Li3 128.69(14) 2_666 .
O1 Li3 O2 79.30(16) . .
O1 Li3 B6 106.9(2) . 2_666
O2 Li3 B6 114.17(19) . 2_666
O1 Li3 B3 114.53(19) . .
O2 Li3 B3 105.1(2) . .
B6 Li3 B3 126.9(2) 2_666 .
O1 Li3 B5 104.0(2) . 2_666
O2 Li3 B5 154.5(2) . 2_666
B6 Li3 B5 40.37(11) 2_666 2_666
B3 Li3 B5 96.60(17) . 2_666
O1 Li3 B4 154.2(2) . .
O2 Li3 B4 101.0(2) . .
B6 Li3 B4 96.63(17) 2_666 .
B3 Li3 B4 40.04(11) . .
B5 Li3 B4 86.89(16) 2_666 .
O1 Li3 Li1 150.4(2) . 2_666
O2 Li3 Li1 120.6(2) . 2_666
B6 Li3 Li1 46.69(12) 2_666 2_666
B3 Li3 Li1 83.13(16) . 2_666
B5 Li3 Li1 48.27(12) 2_666 2_666
B4 Li3 Li1 50.14(12) . 2_666
O1 Li3 Li1 123.8(2) . .
O2 Li3 Li1 147.2(2) . .
B6 Li3 Li1 83.38(15) 2_666 .
B3 Li3 Li1 46.40(12) . .
B5 Li3 Li1 50.44(12) 2_666 .
B4 Li3 Li1 47.60(12) . .
Li1 Li3 Li1 51.31(14) 2_666 .
O3 Li2 B11 124.6(3) . .
O3 Li2 B7 137.2(3) . .
B11 Li2 B7 79.00(18) . .
O3 Li2 C1 150.5(3) . .
B11 Li2 C1 42.39(13) . .
B7 Li2 C1 71.78(16) . .
O3 Li2 C2 163.1(3) . .
B11 Li2 C2 71.97(16) . .
B7 Li2 C2 41.71(12) . .
C1 Li2 C2 39.65(11) . .
O3 Li2 B12 123.3(3) . .
B11 Li2 B12 46.44(13) . .
B7 Li2 B12 44.68(14) . .
C1 Li2 B12 70.21(14) . .
C2 Li2 B12 69.12(14) . .
O3 Li2 C11 105.9(2) . .
B11 Li2 C11 113.5(2) . .
B7 Li2 C11 92.2(2) . .
C1 Li2 C11 72.03(16) . .
C2 Li2 C11 60.48(14) . .
B12 Li2 C11 129.6(2) . .
O3 Li2 C16 101.8(2) . .
B11 Li2 C16 93.91(19) . .
B7 Li2 C16 112.3(2) . .
C1 Li2 C16 60.89(14) . .
C2 Li2 C16 71.82(16) . .
B12 Li2 C16 131.02(19) . .
C11 Li2 C16 30.68(10) . .
O5 Li4 O4 96.7(2) . .
O5 Li4 O6 96.1(2) . .
O4 Li4 O6 98.0(2) . .
O5 Li4 B9 109.2(2) . .
O4 Li4 B9 141.8(2) . .
O6 Li4 B9 106.3(2) . .
O5 Li4 B12 144.9(3) . .
O4 Li4 B12 101.7(2) . .
O6 Li4 B12 110.4(2) . .
B9 Li4 B12 42.27(12) . .
O5 Li4 B10 105.3(2) . .
O4 Li4 B10 108.5(2) . .
O6 Li4 B10 143.2(3) . .
B9 Li4 B10 38.49(12) . .
B12 Li4 B10 40.34(11) . .
C3 C1 C2 112.8(2) . .
C3 C1 B11 120.5(2) . .
C2 C1 B11 111.29(19) . .
C3 C1 B6 115.86(19) . .
C2 C1 B6 122.53(19) . .
B11 C1 B6 66.47(17) . .
C3 C1 Li1 107.25(19) . .
C2 C1 Li1 69.97(15) . .
B11 C1 Li1 124.30(19) . .
B6 C1 Li1 68.02(16) . .
C3 C1 Li2 96.35(18) . .
C2 C1 Li2 70.92(17) . .
B11 C1 Li2 63.47(18) . .
B6 C1 Li2 129.3(2) . .
Li1 C1 Li2 139.72(19) . .
C4 C2 C1 113.00(19) . .
C4 C2 B7 119.6(2) . .
C1 C2 B7 111.8(2) . .
C4 C2 B3 114.5(2) . .
C1 C2 B3 123.98(19) . .
B7 C2 B3 66.55(17) . .
C4 C2 Li1 107.82(19) . .
C1 C2 Li1 69.91(15) . .
B7 C2 Li1 124.47(18) . .
B3 C2 Li1 68.67(15) . .
C4 C2 Li2 96.49(18) . .
C1 C2 Li2 69.42(17) . .
B7 C2 Li2 64.64(18) . .
B3 C2 Li2 130.5(2) . .
Li1 C2 Li2 138.21(19) . .
C11 C4 C2 112.1(2) . .
C12 C11 C16 118.9(3) . .
C12 C11 C4 124.0(3) . .
C16 C11 C4 117.0(2) . .
C12 C11 Li2 107.1(2) . .
C16 C11 Li2 75.29(19) . .
C4 C11 Li2 84.70(18) . .
C11 C12 C13 121.1(3) . .
C14 C13 C12 119.0(3) . .
C13 C14 C15 120.6(3) . .
C14 C15 C16 121.4(3) . .
C15 C16 C11 118.9(3) . .
C15 C16 C3 124.5(3) . .
C11 C16 C3 116.6(2) . .
C15 C16 Li2 109.3(2) . .
C11 C16 Li2 74.03(19) . .
C3 C16 Li2 83.29(18) . .
C16 C3 C1 112.6(2) . .
O1 C22 C23 107.8(2) . .
O2 C23 C22 107.9(2) . .
O3 C31 C32 106.7(4) . .
C33 C32 C31 103.9(4) . .
C32 C33 C34 103.9(3) . .
O3 C34 C33 108.1(3) . .
O4 C41 C42 103.5(5) . .
C42 C41' O4 101.4(5) . .
C41' C42 C43 99.3(5) . .
C41' C42 C41 39.6(4) . .
C43 C42 C41 103.2(4) . .
C44 C43 C42 104.3(4) . .
O4 C44 C43 106.5(3) . .
O5 C51 C52 107.4(4) . .
C51 C52 C53 106.5(5) . .
C54 C53 C52 107.9(5) . .
C53 C54 O5 110.9(5) . .
O6 C61 C62 104.1(4) . .
C63 C62 C61 104.2(6) . .
C62 C63 C64 102.6(6) . .
O6 C64 C63 112.3(5) . .

loop_
_geom_bond_atom_site_label_1
_geom_bond_atom_site_label_2
_geom_bond_distance
_geom_bond_site_symmetry_2
O1 C21 1.404(4) .
O1 C22 1.409(3) .
O1 Li3 2.081(5) .
O2 C24 1.396(4) .
O2 C23 1.402(4) .
O2 Li3 2.106(5) .
O3 C31 1.368(4) .
O3 C34 1.404(4) .
O3 Li2 1.904(5) .
O4 C41 1.365(8) .
O4 C44 1.425(4) .
O4 C41' 1.567(8) .
O4 Li4 2.044(5) .
O5 C54 1.388(5) .
O5 C51 1.401(4) .
O5 Li4 2.030(5) .
O6 C64 1.368(6) .
O6 C61 1.384(5) .
O6 Li4 2.078(6) .
B3 C2 1.636(3) .
B3 B4 1.752(4) .
B3 B7 1.779(4) .
B3 B8 1.788(4) .
B3 Li1 2.272(5) .
B3 Li3 2.465(5) .
B4 B5 1.764(4) .
B4 B9 1.767(4) .
B4 B8 1.792(4) .
B4 Li1 2.355(5) .
B4 Li1 2.446(5) 2_666
B4 Li3 2.633(6) .
B5 B6 1.749(4) .
B5 B9 1.786(4) .
B5 B10 1.796(4) .
B5 Li1 2.355(5) .
B5 Li1 2.473(5) 2_666
B5 Li3 2.598(5) 2_666
B6 C1 1.647(4) .
B6 B11 1.784(4) .
B6 B10 1.789(4) .
B6 Li1 2.258(5) .
B6 Li3 2.455(5) 2_666
B7 C2 1.606(4) .
B7 B8 1.710(4) .
B7 B12 1.847(4) .
B7 Li2 2.181(5) .
B8 B9 1.746(4) .
B8 B12 1.846(4) .
B9 B10 1.754(4) .
B9 B12 1.880(4) .
B9 Li4 2.537(6) .
B10 B11 1.722(4) .
B10 B12 1.869(4) .
B10 Li4 2.750(6) .
B11 C1 1.608(4) .
B11 B12 1.903(4) .
B11 Li2 2.134(5) .
B12 Li2 2.580(5) .
B12 Li4 2.666(6) .
Li1 C1 2.279(5) .
Li1 C2 2.280(4) .
Li1 B4 2.446(5) 2_666
Li1 B5 2.473(5) 2_666
Li1 Li1 2.672(7) 2_666
Li1 Li3 3.065(6) 2_666
Li1 Li3 3.105(6) .
Li3 B6 2.455(5) 2_666
Li3 B5 2.598(5) 2_666
Li3 Li1 3.065(6) 2_666
Li2 C1 2.294(5) .
Li2 C2 2.316(5) .
Li2 C11 2.644(6) .
Li2 C16 2.660(6) .
C1 C3 1.537(3) .
C1 C2 1.564(3) .
C2 C4 1.531(3) .
C4 C11 1.499(3) .
C11 C12 1.392(4) .
C11 C16 1.403(4) .
C12 C13 1.397(4) .
C13 C14 1.369(5) .
C14 C15 1.373(5) .
C15 C16 1.386(4) .
C16 C3 1.504(3) .
C22 C23 1.479(4) .
C31 C32 1.488(6) .
C32 C33 1.439(6) .
C33 C34 1.481(5) .
C41 C42 1.596(8) .
C41' C42 1.440(8) .
C42 C43 1.470(7) .
C43 C44 1.435(5) .
C51 C52 1.421(7) .
C52 C53 1.425(8) .
C53 C54 1.339(7) .
C61 C62 1.478(7) .
C62 C63 1.382(10) .
C63 C64 1.419(8) .
